data_7015706
loop_
_publ_author_name
'T\"urkoglu, Gazi'
'Heinemann, Frank W.'
'Burzlaff, Nicolai'

_publ_section_title
;
 Transition metal complexes bearing a
 2,2-bis(3,5-dimethylpyrazol-1-yl)propionate ligand: one methyl more
 matters.
;
_journal_issue 17
_journal_name_full 'Dalton transactions (Cambridge, England : 2003)'
_journal_page_first 4678
_journal_page_last 4686
_journal_paper_doi 10.1039/c1dt00022e
_journal_volume 40
_journal_year 2011
_chemical_compound_source 'synthesis as described'
_chemical_formula_moiety 'C16 H17 Mn1 N4 O5'
_chemical_formula_sum 'C16 H17 Mn N4 O5'
_chemical_formula_weight 400.28
_chemical_name_systematic
;
?
;
_space_group_IT_number 2
_symmetry_cell_setting triclinic
_symmetry_Int_Tables_number 2
_symmetry_space_group_name_Hall '-P 1'
_symmetry_space_group_name_H-M 'P -1'
_atom_sites_solution_hydrogens geom
_atom_sites_solution_primary direct
_atom_sites_solution_secondary difmap
_audit_creation_date 2010-04-23T14:09:29-00:00
_audit_creation_method 'WinGX routine CIF_UPDATE'
_cell_angle_alpha 105.882(4)
_cell_angle_beta 99.171(6)
_cell_angle_gamma 104.865(3)
_cell_formula_units_Z 2
_cell_length_a 8.2964(6)
_cell_length_b 9.6530(3)
_cell_length_c 11.393
_cell_measurement_reflns_used 152
_cell_measurement_temperature 150(2)
_cell_measurement_theta_max 20
_cell_measurement_theta_min 6
_cell_measurement_wavelength 0.71073
_cell_volume 821.94(7)
_computing_cell_refinement 'EVALCCD (Duisenberg, 2003)'
_computing_data_collection 'COLLECT (Bruker-Nonius, 2002)'
_computing_data_reduction 'EVALCCD (Duisenberg, 2003)'
_computing_molecular_graphics 'Ortep-3 for Windows (Farrugia, 1997)'
_computing_publication_material 'WinGX publication routines (Farrugia, 1999)'
_computing_structure_refinement 'SHELXL-97 (Sheldrick, 1997)'
_computing_structure_solution 'SHELXS-86 (Sheldrick, 1986)'
_diffrn_ambient_temperature 150(2)
_diffrn_detector_area_resol_mean 9
_diffrn_measured_fraction_theta_full 0.998
_diffrn_measured_fraction_theta_max 0.998
_diffrn_measurement_device_type 'Bruker-Nonius KappaCCD'
_diffrn_measurement_method
;
\f- and \w-rotations with 2.00 \% and 40 sec per frame
;
_diffrn_radiation_monochromator graphite
_diffrn_radiation_probe x-ray
_diffrn_radiation_type MoK\a
_diffrn_radiation_wavelength 0.71073
_diffrn_reflns_av_R_equivalents 0.061
_diffrn_reflns_av_unetI/netI 0.0512
_diffrn_reflns_limit_h_max 11
_diffrn_reflns_limit_h_min -11
_diffrn_reflns_limit_k_max 12
_diffrn_reflns_limit_k_min -12
_diffrn_reflns_limit_l_max 15
_diffrn_reflns_limit_l_min -15
_diffrn_reflns_number 20009
_diffrn_reflns_theta_full 28.5
_diffrn_reflns_theta_max 28.5
_diffrn_reflns_theta_min 3.41
_exptl_absorpt_coefficient_mu 0.841
_exptl_absorpt_correction_T_max 1
_exptl_absorpt_correction_T_min 0.893648
_exptl_absorpt_correction_type multi-scan
_exptl_absorpt_process_details 'SADABS, Bruker-AXS, 2002'
_exptl_crystal_colour yellow
_exptl_crystal_density_diffrn 1.617
_exptl_crystal_density_method 'not measured'
_exptl_crystal_description prism
_exptl_crystal_F_000 412
_exptl_crystal_size_max 0.18
_exptl_crystal_size_mid 0.14
_exptl_crystal_size_min 0.07
_refine_diff_density_max 0.351
_refine_diff_density_min -0.357
_refine_diff_density_rms 0.068
_refine_ls_extinction_method none
_refine_ls_goodness_of_fit_ref 1.022
_refine_ls_hydrogen_treatment constr
_refine_ls_matrix_type full
_refine_ls_number_parameters 235
_refine_ls_number_reflns 4148
_refine_ls_number_restraints 0
_refine_ls_restrained_S_all 1.022
_refine_ls_R_factor_all 0.0596
_refine_ls_R_factor_gt 0.0353
_refine_ls_shift/su_max 0
_refine_ls_shift/su_mean 0
_refine_ls_structure_factor_coef Fsqd
_refine_ls_weighting_details
;
calc w=1/[\s^2^(Fo^2^)+(0.0210P)^2^+0.5353P] where
P=(Fo^2^+2Fc^2^)/3
;
_refine_ls_weighting_scheme calc
_refine_ls_wR_factor_gt 0.0645
_refine_ls_wR_factor_ref 0.0699
_reflns_number_gt 3168
_reflns_number_total 4148
_reflns_threshold_expression >2sigma(I)
_cod_data_source_file c1dt00022e.txt
_cod_data_source_block gtbu07
_cod_original_cell_volume 821.92(6)
_cod_database_code 7015706

loop_
_symmetry_equiv_pos_as_xyz
'x, y, z'
'-x, -y, -z'

loop_
_atom_site_label
_atom_site_type_symbol
_atom_site_fract_x
_atom_site_fract_y
_atom_site_fract_z
_atom_site_U_iso_or_equiv
_atom_site_adp_type
_atom_site_occupancy
_atom_site_symmetry_multiplicity
_atom_site_calc_flag
_atom_site_refinement_flags
_atom_site_disorder_assembly
_atom_site_disorder_group
C1 C 0.5234(2) 0.4110(2) 0.22359(16) 0.0131(4) Uani 1 1 d . . .
C2 C 0.3244(2) 0.3430(2) 0.15332(16) 0.0119(4) Uani 1 1 d . . .
C3 C 0.2900(3) 0.4333(2) 0.06794(18) 0.0182(4) Uani 1 1 d . . .
H3A H 0.3618 0.4266 0.0097 0.027 Uiso 1 1 calc R . .
H3B H 0.3151 0.5377 0.1178 0.027 Uiso 1 1 calc R . .
H3C H 0.1713 0.393 0.0222 0.027 Uiso 1 1 calc R . .
C11 C 0.1230(3) 0.2396(2) 0.51302(18) 0.0210(4) Uani 1 1 d . . .
H11A H 0.1251 0.1368 0.4899 0.031 Uiso 1 1 calc R . .
H11B H 0.0185 0.2437 0.5376 0.031 Uiso 1 1 calc R . .
H11C H 0.2199 0.3028 0.5821 0.031 Uiso 1 1 calc R . .
C12 C 0.1318(2) 0.2952(2) 0.40292(17) 0.0150(4) Uani 1 1 d . . .
C13 C 0.0302(2) 0.3745(2) 0.35910(17) 0.0166(4) Uani 1 1 d . . .
H13 H -0.0588 0.3994 0.3911 0.02 Uiso 1 1 calc R . .
C14 C 0.0854(2) 0.4088(2) 0.26081(17) 0.0141(4) Uani 1 1 d . . .
C15 C 0.0129(3) 0.4970(2) 0.1887(2) 0.0217(4) Uani 1 1 d . . .
H15A H -0.085 0.516 0.2166 0.033 Uiso 1 1 calc R . .
H15B H -0.0217 0.4397 0.1005 0.033 Uiso 1 1 calc R . .
H15C H 0.099 0.5919 0.2029 0.033 Uiso 1 1 calc R . .
C21 C 0.3590(3) -0.1716(2) 0.08751(19) 0.0200(4) Uani 1 1 d . . .
H21A H 0.4779 -0.1364 0.1324 0.03 Uiso 1 1 calc R . .
H21B H 0.3415 -0.2519 0.0105 0.03 Uiso 1 1 calc R . .
H21C H 0.2885 -0.2088 0.1384 0.03 Uiso 1 1 calc R . .
C22 C 0.3110(2) -0.0436(2) 0.05830(17) 0.0149(4) Uani 1 1 d . . .
C23 C 0.2221(2) -0.0469(2) -0.05778(17) 0.0169(4) Uani 1 1 d . . .
H23 H 0.1805 -0.1298 -0.1316 0.02 Uiso 1 1 calc R . .
C24 C 0.2074(2) 0.0950(2) -0.04275(16) 0.0151(4) Uani 1 1 d . . .
C25 C 0.1168(3) 0.1418(2) -0.14268(18) 0.0240(5) Uani 1 1 d . . .
H25A H 0.0286 0.1796 -0.1142 0.036 Uiso 1 1 calc R . .
H25B H 0.0658 0.0559 -0.2182 0.036 Uiso 1 1 calc R . .
H25C H 0.198 0.2201 -0.1596 0.036 Uiso 1 1 calc R . .
C31 C 0.5138(2) 0.2635(2) 0.50765(18) 0.0167(4) Uani 1 1 d . . .
C41 C 0.3037(2) 0.0093(2) 0.35604(17) 0.0150(4) Uani 1 1 d . . .
C51 C 0.6095(2) 0.0969(2) 0.34128(17) 0.0164(4) Uani 1 1 d . . .
Mn1 Mn 0.43479(4) 0.17730(3) 0.33767(3) 0.01206(8) Uani 1 1 d . . .
N11 N 0.24501(19) 0.27814(17) 0.33289(14) 0.0128(3) Uani 1 1 d . . .
N12 N 0.21755(19) 0.34945(16) 0.24531(13) 0.0118(3) Uani 1 1 d . . .
N21 N 0.34967(19) 0.09433(16) 0.14369(14) 0.0120(3) Uani 1 1 d . . .
N22 N 0.28811(19) 0.18105(17) 0.08071(13) 0.0117(3) Uani 1 1 d . . .
O1 O 0.57696(16) 0.36249(14) 0.31048(12) 0.0166(3) Uani 1 1 d . . .
O2 O 0.61310(17) 0.50645(15) 0.18845(13) 0.0213(3) Uani 1 1 d . . .
O31 O 0.56657(19) 0.31374(17) 0.61490(13) 0.0267(3) Uani 1 1 d . . .
O41 O 0.22161(19) -0.10098(16) 0.36651(13) 0.0243(3) Uani 1 1 d . . .
O51 O 0.71802(19) 0.04402(17) 0.34889(13) 0.0269(3) Uani 1 1 d . . .

loop_
_atom_site_aniso_label
_atom_site_aniso_U_11
_atom_site_aniso_U_22
_atom_site_aniso_U_33
_atom_site_aniso_U_23
_atom_site_aniso_U_13
_atom_site_aniso_U_12
C1 0.0120(9) 0.0124(9) 0.0137(9) 0.0015(7) 0.0050(7) 0.0038(7)
C2 0.0128(9) 0.0119(9) 0.0120(9) 0.0045(7) 0.0048(7) 0.0040(7)
C3 0.0197(10) 0.0195(10) 0.0199(10) 0.0105(8) 0.0066(8) 0.0083(8)
C11 0.0207(10) 0.0281(11) 0.0146(10) 0.0075(8) 0.0084(8) 0.0057(9)
C12 0.0138(9) 0.0145(9) 0.0127(9) 0.0008(7) 0.0042(7) 0.0011(7)
C13 0.0133(9) 0.0166(10) 0.0165(9) -0.0002(8) 0.0057(7) 0.0039(7)
C14 0.0111(9) 0.0110(9) 0.0163(9) -0.0005(7) 0.0020(7) 0.0034(7)
C15 0.0188(10) 0.0239(11) 0.0283(11) 0.0113(9) 0.0070(9) 0.0128(9)
C21 0.0241(11) 0.0124(9) 0.0229(10) 0.0045(8) 0.0079(8) 0.0051(8)
C22 0.0142(9) 0.0127(9) 0.0178(9) 0.0043(7) 0.0079(7) 0.0029(7)
C23 0.0173(10) 0.0145(9) 0.0133(9) -0.0004(7) 0.0040(7) 0.0010(7)
C24 0.0109(9) 0.0221(10) 0.0103(9) 0.0031(7) 0.0031(7) 0.0040(7)
C25 0.0235(11) 0.0325(12) 0.0146(10) 0.0061(9) -0.0009(8) 0.0118(9)
C31 0.0141(9) 0.0157(9) 0.0211(11) 0.0070(8) 0.0026(8) 0.0060(8)
C41 0.0160(10) 0.0180(10) 0.0115(9) 0.0044(8) 0.0015(7) 0.0077(8)
C51 0.0179(10) 0.0184(10) 0.0112(9) 0.0048(8) 0.0025(7) 0.0035(8)
Mn1 0.01224(14) 0.01299(14) 0.01120(14) 0.00491(11) 0.00188(10) 0.00404(11)
N11 0.0145(8) 0.0129(8) 0.0111(8) 0.0042(6) 0.0038(6) 0.0040(6)
N12 0.0115(7) 0.0121(7) 0.0121(7) 0.0041(6) 0.0028(6) 0.0042(6)
N21 0.0127(8) 0.0124(8) 0.0125(8) 0.0058(6) 0.0036(6) 0.0045(6)
N22 0.0132(8) 0.0131(8) 0.0096(7) 0.0040(6) 0.0026(6) 0.0051(6)
O1 0.0137(7) 0.0162(7) 0.0187(7) 0.0079(6) 0.0012(5) 0.0020(5)
O2 0.0169(7) 0.0242(8) 0.0231(7) 0.0126(6) 0.0072(6) 0.0003(6)
O31 0.0279(8) 0.0312(8) 0.0145(7) 0.0004(6) -0.0026(6) 0.0109(7)
O41 0.0271(8) 0.0216(8) 0.0257(8) 0.0128(6) 0.0077(6) 0.0042(6)
O51 0.0245(8) 0.0380(9) 0.0251(8) 0.0115(7) 0.0063(6) 0.0200(7)

loop_
_atom_type_symbol
_atom_type_description
_atom_type_scat_dispersion_real
_atom_type_scat_dispersion_imag
_atom_type_scat_source
C C 0.0033 0.0016 'International Tables Vol C Tables 4.2.6.8 and 6.1.1.4'
H H 0 0 'International Tables Vol C Tables 4.2.6.8 and 6.1.1.4'
Mn Mn 0.3368 0.7283 'International Tables Vol C Tables 4.2.6.8 and 6.1.1.4'
N N 0.0061 0.0033 'International Tables Vol C Tables 4.2.6.8 and 6.1.1.4'
O O 0.0106 0.006 'International Tables Vol C Tables 4.2.6.8 and 6.1.1.4'

loop_
_geom_angle_atom_site_label_1
_geom_angle_atom_site_label_2
_geom_angle_atom_site_label_3
_geom_angle
_geom_angle_site_symmetry_1
_geom_angle_site_symmetry_3
_geom_angle_publ_flag
O2 C1 O1 125.32(17) . . ?
O2 C1 C2 116.69(16) . . ?
O1 C1 C2 117.98(15) . . ?
N12 C2 N22 107.37(13) . . ?
N12 C2 C3 111.91(14) . . ?
N22 C2 C3 111.54(14) . . ?
N12 C2 C1 110.58(14) . . ?
N22 C2 C1 107.94(14) . . ?
C3 C2 C1 107.46(14) . . ?
C2 C3 H3A 109.5 . . ?
C2 C3 H3B 109.5 . . ?
H3A C3 H3B 109.5 . . ?
C2 C3 H3C 109.5 . . ?
H3A C3 H3C 109.5 . . ?
H3B C3 H3C 109.5 . . ?
C12 C11 H11A 109.5 . . ?
C12 C11 H11B 109.5 . . ?
H11A C11 H11B 109.5 . . ?
C12 C11 H11C 109.5 . . ?
H11A C11 H11C 109.5 . . ?
H11B C11 H11C 109.5 . . ?
N11 C12 C13 109.57(16) . . ?
N11 C12 C11 123.73(17) . . ?
C13 C12 C11 126.67(17) . . ?
C14 C13 C12 107.54(16) . . ?
C14 C13 H13 126.2 . . ?
C12 C13 H13 126.2 . . ?
C13 C14 N12 106.50(16) . . ?
C13 C14 C15 124.72(17) . . ?
N12 C14 C15 128.77(16) . . ?
C14 C15 H15A 109.5 . . ?
C14 C15 H15B 109.5 . . ?
H15A C15 H15B 109.5 . . ?
C14 C15 H15C 109.5 . . ?
H15A C15 H15C 109.5 . . ?
H15B C15 H15C 109.5 . . ?
C22 C21 H21A 109.5 . . ?
C22 C21 H21B 109.5 . . ?
H21A C21 H21B 109.5 . . ?
C22 C21 H21C 109.5 . . ?
H21A C21 H21C 109.5 . . ?
H21B C21 H21C 109.5 . . ?
N21 C22 C23 109.93(16) . . ?
N21 C22 C21 123.32(17) . . ?
C23 C22 C21 126.75(17) . . ?
C24 C23 C22 107.32(16) . . ?
C24 C23 H23 126.3 . . ?
C22 C23 H23 126.3 . . ?
C23 C24 N22 106.35(16) . . ?
C23 C24 C25 125.60(17) . . ?
N22 C24 C25 128.04(17) . . ?
C24 C25 H25A 109.5 . . ?
C24 C25 H25B 109.5 . . ?
H25A C25 H25B 109.5 . . ?
C24 C25 H25C 109.5 . . ?
H25A C25 H25C 109.5 . . ?
H25B C25 H25C 109.5 . . ?
O31 C31 Mn1 177.43(17) . . ?
O41 C41 Mn1 178.34(17) . . ?
O51 C51 Mn1 176.42(16) . . ?
C41 Mn1 C51 88.24(8) . . ?
C41 Mn1 C31 90.46(8) . . ?
C51 Mn1 C31 87.29(8) . . ?
C41 Mn1 O1 177.92(7) . . ?
C51 Mn1 O1 92.25(7) . . ?
C31 Mn1 O1 91.58(7) . . ?
C41 Mn1 N11 94.65(7) . . ?
C51 Mn1 N11 177.10(8) . . ?
C31 Mn1 N11 92.57(7) . . ?
O1 Mn1 N11 84.86(6) . . ?
C41 Mn1 N21 93.21(7) . . ?
C51 Mn1 N21 94.31(7) . . ?
C31 Mn1 N21 176.04(7) . . ?
O1 Mn1 N21 84.74(6) . . ?
N11 Mn1 N21 85.65(6) . . ?
C12 N11 N12 106.34(14) . . ?
C12 N11 Mn1 133.08(12) . . ?
N12 N11 Mn1 120.57(11) . . ?
C14 N12 N11 110.05(14) . . ?
C14 N12 C2 132.90(15) . . ?
N11 N12 C2 117.00(14) . . ?
C22 N21 N22 106.10(14) . . ?
C22 N21 Mn1 133.20(12) . . ?
N22 N21 Mn1 119.64(11) . . ?
C24 N22 N21 110.27(14) . . ?
C24 N22 C2 132.91(15) . . ?
N21 N22 C2 116.77(13) . . ?
C1 O1 Mn1 122.51(11) . . ?

loop_
_geom_bond_atom_site_label_1
_geom_bond_atom_site_label_2
_geom_bond_distance
_geom_bond_site_symmetry_2
_geom_bond_publ_flag
C1 O2 1.228(2) . ?
C1 O1 1.272(2) . ?
C1 C2 1.591(2) . ?
C2 N12 1.475(2) . ?
C2 N22 1.480(2) . ?
C2 C3 1.513(2) . ?
C3 H3A 0.96 . ?
C3 H3B 0.96 . ?
C3 H3C 0.96 . ?
C11 C12 1.498(2) . ?
C11 H11A 0.96 . ?
C11 H11B 0.96 . ?
C11 H11C 0.96 . ?
C12 N11 1.338(2) . ?
C12 C13 1.398(3) . ?
C13 C14 1.364(3) . ?
C13 H13 0.93 . ?
C14 N12 1.375(2) . ?
C14 C15 1.500(3) . ?
C15 H15A 0.96 . ?
C15 H15B 0.96 . ?
C15 H15C 0.96 . ?
C21 C22 1.494(3) . ?
C21 H21A 0.96 . ?
C21 H21B 0.96 . ?
C21 H21C 0.96 . ?
C22 N21 1.340(2) . ?
C22 C23 1.396(3) . ?
C23 C24 1.372(3) . ?
C23 H23 0.93 . ?
C24 N22 1.375(2) . ?
C24 C25 1.500(3) . ?
C25 H25A 0.96 . ?
C25 H25B 0.96 . ?
C25 H25C 0.96 . ?
C31 O31 1.147(2) . ?
C31 Mn1 1.818(2) . ?
C41 O41 1.155(2) . ?
C41 Mn1 1.7918(19) . ?
C51 O51 1.146(2) . ?
C51 Mn1 1.811(2) . ?
Mn1 O1 2.0051(13) . ?
Mn1 N11 2.0537(15) . ?
Mn1 N21 2.0658(15) . ?
N11 N12 1.380(2) . ?
N21 N22 1.3812(19) . ?
